data_1516088
loop_
_publ_author_name
'Benniston, Andrew C.'
'Winstanley, Thomas P. L.'
'Lemmetyinen, Helge'
'Tkachenko, Nikolai V.'
'Harrington, Ross W.'
'Wills, Corinne'

_publ_section_title
;
 Large Stokes shift fluorescent dyes based on a highly substituted
 terephthalic acid core.
;
_journal_issue 6
_journal_name_full 'Organic letters'
_journal_page_first 1374
_journal_page_last 1377
_journal_paper_doi 10.1021/ol300038e
_journal_volume 14
_journal_year 2012
_chemical_formula_moiety 'C36 H42 O6'
_chemical_formula_sum 'C36 H42 O6'
_chemical_formula_weight 570.70
_chemical_name_systematic
;
 ?
;
_space_group_IT_number 15
_symmetry_cell_setting monoclinic
_symmetry_space_group_name_Hall '-C 2yc'
_symmetry_space_group_name_H-M 'C 1 2/c 1'
_atom_sites_solution_hydrogens difmap
_atom_sites_solution_primary direct
_atom_sites_solution_secondary difmap
_audit_creation_method SHELXL-97
_cell_angle_alpha 90.00
_cell_angle_beta 103.062(9)
_cell_angle_gamma 90.00
_cell_formula_units_Z 8
_cell_length_a 29.110(2)
_cell_length_b 9.5418(10)
_cell_length_c 22.962(2)
_cell_measurement_reflns_used 2882
_cell_measurement_temperature 150(2)
_cell_measurement_theta_max 28.5618
_cell_measurement_theta_min 2.7870
_cell_volume 6212.9(10)
_computing_cell_refinement
;
CrysAlisPro, Agilent Technologies,
Version 1.171.34.49 (release 20-01-2011 CrysAlis171 .NET)
(compiled Jan 20 2011,15:58:25)
;
_computing_data_collection
;
CrysAlisPro, Agilent Technologies,
Version 1.171.34.49 (release 20-01-2011 CrysAlis171 .NET)
(compiled Jan 20 2011,15:58:25)
;
_computing_data_reduction
;
CrysAlisPro, Agilent Technologies,
Version 1.171.34.49 (release 20-01-2011 CrysAlis171 .NET)
(compiled Jan 20 2011,15:58:25)
;
_computing_molecular_graphics 'Bruker SHELXTL'
_computing_publication_material 'Bruker SHELXTL and local programs'
_computing_structure_refinement 'Bruker SHELXTL'
_computing_structure_solution 'Bruker SHELXTL'
_diffrn_ambient_temperature 150(2)
_diffrn_detector_area_resol_mean 10.3968
_diffrn_measured_fraction_theta_full 0.998
_diffrn_measured_fraction_theta_max 0.998
_diffrn_measurement_device_type 'Xcalibur, Atlas, Gemini ultra'
_diffrn_measurement_method 'thick-slice \w scans'
_diffrn_radiation_monochromator graphite
_diffrn_radiation_source 'sealed tube with Enhance optics'
_diffrn_radiation_type MoK\a
_diffrn_radiation_wavelength 0.71073
_diffrn_reflns_av_R_equivalents 0.0676
_diffrn_reflns_av_sigmaI/netI 0.0699
_diffrn_reflns_limit_h_max 33
_diffrn_reflns_limit_h_min -34
_diffrn_reflns_limit_k_max 11
_diffrn_reflns_limit_k_min -11
_diffrn_reflns_limit_l_max 27
_diffrn_reflns_limit_l_min -27
_diffrn_reflns_number 21247
_diffrn_reflns_theta_full 25.00
_diffrn_reflns_theta_max 25.00
_diffrn_reflns_theta_min 2.79
_exptl_absorpt_coefficient_mu 0.082
_exptl_absorpt_correction_T_max 0.9919
_exptl_absorpt_correction_T_min 0.9919
_exptl_absorpt_correction_type multi-scan
_exptl_absorpt_process_details
;
'Wed Nov 02 06:03:43 2011'
;
_exptl_crystal_colour red
_exptl_crystal_density_diffrn 1.220
_exptl_crystal_density_method 'not measured'
_exptl_crystal_description block
_exptl_crystal_F_000 2448
_exptl_crystal_size_max 0.10
_exptl_crystal_size_mid 0.10
_exptl_crystal_size_min 0.10
_refine_diff_density_max 0.205
_refine_diff_density_min -0.194
_refine_diff_density_rms 0.046
_refine_ls_extinction_coef 0.00082(13)
_refine_ls_extinction_expression Fc^*^=kFc[1+0.001xFc^2^\l^3^/sin(2\q)]^-1/4^
_refine_ls_extinction_method SHELXL
_refine_ls_goodness_of_fit_ref 1.039
_refine_ls_hydrogen_treatment mixed
_refine_ls_matrix_type full
_refine_ls_number_parameters 400
_refine_ls_number_reflns 5482
_refine_ls_number_restraints 0
_refine_ls_restrained_S_all 1.039
_refine_ls_R_factor_all 0.0929
_refine_ls_R_factor_gt 0.0505
_refine_ls_shift/su_max 0.001
_refine_ls_shift/su_mean 0.000
_refine_ls_structure_factor_coef Fsqd
_refine_ls_weighting_details 'calc w=1/[\s^2^(Fo^2^)+(0.0451P)^2^+0.8392P] where P=(Fo^2^+2Fc^2^)/3'
_refine_ls_weighting_scheme calc
_refine_ls_wR_factor_gt 0.1008
_refine_ls_wR_factor_ref 0.1180
_reflns_number_gt 3622
_reflns_number_total 5482
_reflns_threshold_expression I>2\s(I)
_cod_data_source_file 6a.CIF
_cod_data_source_block acb185_6a
_cod_database_code 1516088

loop_
_symmetry_equiv_pos_as_xyz
'x, y, z'
'-x, y, -z+1/2'
'x+1/2, y+1/2, z'
'-x+1/2, y+1/2, -z+1/2'
'-x, -y, -z'
'x, -y, z-1/2'
'-x+1/2, -y+1/2, -z'
'x+1/2, -y+1/2, z-1/2'

loop_
_atom_site_label
_atom_site_type_symbol
_atom_site_fract_x
_atom_site_fract_y
_atom_site_fract_z
_atom_site_U_iso_or_equiv
_atom_site_adp_type
_atom_site_occupancy
_atom_site_symmetry_multiplicity
_atom_site_calc_flag
_atom_site_refinement_flags
O1 O 0.65595(5) 0.31850(17) 0.48697(6) 0.0253(4) Uani 1 1 d .
H1 H 0.6559(8) 0.389(3) 0.5147(11) 0.053(8) Uiso 1 1 d .
O2 O 0.68486(4) 0.49985(16) 0.57170(6) 0.0250(4) Uani 1 1 d .
O3 O 0.82040(4) 0.36931(15) 0.58487(6) 0.0229(4) Uani 1 1 d .
C1 C 0.70220(6) 0.2868(2) 0.49400(8) 0.0194(5) Uani 1 1 d .
C2 C 0.78455(6) 0.3128(2) 0.54259(8) 0.0190(5) Uani 1 1 d .
C3 C 0.73755(7) 0.3520(2) 0.53696(8) 0.0184(5) Uani 1 1 d .
C4 C 0.72618(7) 0.4608(2) 0.57548(8) 0.0194(5) Uani 1 1 d .
C5 C 0.76562(6) 0.5188(2) 0.61937(8) 0.0179(5) Uani 1 1 d .
C6 C 0.75780(7) 0.6197(2) 0.66009(8) 0.0205(5) Uani 1 1 d .
H6A H 0.7271 0.6576 0.6561 0.025 Uiso 1 1 calc R
C7 C 0.79354(7) 0.6651(2) 0.70563(9) 0.0219(5) Uani 1 1 d .
C8 C 0.83828(7) 0.6066(2) 0.70871(9) 0.0245(5) Uani 1 1 d .
H8A H 0.8634 0.6380 0.7400 0.029 Uiso 1 1 calc R
C9 C 0.84873(7) 0.5077(2) 0.67020(9) 0.0212(5) Uani 1 1 d .
C10 C 0.81062(7) 0.4661(2) 0.62417(9) 0.0203(5) Uani 1 1 d .
C11 C 0.78629(7) 0.7662(2) 0.75425(9) 0.0267(5) Uani 1 1 d .
C12 C 0.73474(7) 0.8113(3) 0.74361(10) 0.0361(6) Uani 1 1 d .
H12A H 0.7150 0.7290 0.7454 0.054 Uiso 1 1 calc R
H12B H 0.7251 0.8551 0.7041 0.054 Uiso 1 1 calc R
H12C H 0.7311 0.8787 0.7744 0.054 Uiso 1 1 calc R
C13 C 0.81703(8) 0.8963(3) 0.75533(11) 0.0366(6) Uani 1 1 d .
H13A H 0.8502 0.8682 0.7620 0.055 Uiso 1 1 calc R
H13B H 0.8129 0.9586 0.7877 0.055 Uiso 1 1 calc R
H13C H 0.8078 0.9455 0.7170 0.055 Uiso 1 1 calc R
C14 C 0.79989(9) 0.6923(3) 0.81492(10) 0.0438(7) Uani 1 1 d .
H14A H 0.8329 0.6622 0.8223 0.066 Uiso 1 1 calc R
H14B H 0.7796 0.6104 0.8148 0.066 Uiso 1 1 calc R
H14C H 0.7959 0.7571 0.8465 0.066 Uiso 1 1 calc R
C15 C 0.89752(7) 0.4387(3) 0.67905(9) 0.0280(5) Uani 1 1 d .
C16 C 0.93189(7) 0.5024(3) 0.73260(11) 0.0462(7) Uani 1 1 d .
H16A H 0.9196 0.4895 0.7686 0.069 Uiso 1 1 calc R
H16B H 0.9356 0.6027 0.7257 0.069 Uiso 1 1 calc R
H16C H 0.9626 0.4558 0.7379 0.069 Uiso 1 1 calc R
C17 C 0.89326(8) 0.2822(3) 0.69163(11) 0.0385(6) Uani 1 1 d .
H17A H 0.8730 0.2371 0.6567 0.058 Uiso 1 1 calc R
H17B H 0.8794 0.2702 0.7264 0.058 Uiso 1 1 calc R
H17C H 0.9246 0.2391 0.6997 0.058 Uiso 1 1 calc R
C18 C 0.91828(8) 0.4597(3) 0.62444(10) 0.0400(7) Uani 1 1 d .
H18A H 0.8982 0.4131 0.5898 0.060 Uiso 1 1 calc R
H18B H 0.9500 0.4193 0.6321 0.060 Uiso 1 1 calc R
H18C H 0.9200 0.5601 0.6162 0.060 Uiso 1 1 calc R
O4 O 0.73854(5) 0.94048(16) 0.58627(6) 0.0278(4) Uani 1 1 d .
H4 H 0.7713(11) 0.967(3) 0.6062(13) 0.084(10) Uiso 1 1 d .
O5 O 0.67036(5) 0.54135(17) 0.38636(6) 0.0312(4) Uani 1 1 d .
O6 O 0.66356(4) 0.81807(16) 0.51976(6) 0.0247(4) Uani 1 1 d .
C19 C 0.74482(7) 0.8476(2) 0.54423(9) 0.0211(5) Uani 1 1 d .
C20 C 0.70604(6) 0.7832(2) 0.50822(9) 0.0217(5) Uani 1 1 d .
C21 C 0.71042(7) 0.6877(2) 0.46414(9) 0.0209(5) Uani 1 1 d .
C22 C 0.66824(7) 0.6253(2) 0.42685(9) 0.0237(5) Uani 1 1 d .
C23 C 0.62370(7) 0.6663(2) 0.44081(9) 0.0230(5) Uani 1 1 d .
C24 C 0.58105(7) 0.6129(2) 0.40746(9) 0.0259(5) Uani 1 1 d .
H24A H 0.5813 0.5501 0.3754 0.031 Uiso 1 1 calc R
C25 C 0.53886(7) 0.6497(2) 0.42024(9) 0.0238(5) Uani 1 1 d .
C26 C 0.54071(7) 0.7374(2) 0.46978(9) 0.0252(5) Uani 1 1 d .
H26A H 0.5117 0.7615 0.4795 0.030 Uiso 1 1 calc R
C27 C 0.58153(7) 0.7911(2) 0.50541(9) 0.0224(5) Uani 1 1 d .
C28 C 0.62330(7) 0.7563(2) 0.48792(9) 0.0226(5) Uani 1 1 d .
C29 C 0.58234(7) 0.8810(2) 0.56103(9) 0.0258(5) Uani 1 1 d .
C30 C 0.53363(7) 0.8890(3) 0.57503(10) 0.0323(6) Uani 1 1 d .
H30A H 0.5220 0.7941 0.5794 0.049 Uiso 1 1 calc R
H30B H 0.5119 0.9372 0.5424 0.049 Uiso 1 1 calc R
H30C H 0.5357 0.9410 0.6124 0.049 Uiso 1 1 calc R
C31 C 0.59843(7) 1.0309(2) 0.55147(10) 0.0323(6) Uani 1 1 d .
H31A H 0.5981 1.0875 0.5870 0.048 Uiso 1 1 calc R
H31B H 0.5770 1.0723 0.5166 0.048 Uiso 1 1 calc R
H31C H 0.6305 1.0286 0.5447 0.048 Uiso 1 1 calc R
C32 C 0.61550(7) 0.8163(3) 0.61601(9) 0.0353(6) Uani 1 1 d .
H32A H 0.6058 0.7195 0.6211 0.053 Uiso 1 1 calc R
H32B H 0.6139 0.8710 0.6516 0.053 Uiso 1 1 calc R
H32C H 0.6479 0.8171 0.6104 0.053 Uiso 1 1 calc R
C33 C 0.49144(7) 0.6029(2) 0.38161(10) 0.0287(5) Uani 1 1 d .
C34 C 0.49712(8) 0.4759(3) 0.34345(12) 0.0479(7) Uani 1 1 d .
H34A H 0.5130 0.4004 0.3693 0.072 Uiso 1 1 calc R
H34B H 0.5161 0.5019 0.3149 0.072 Uiso 1 1 calc R
H34C H 0.4660 0.4438 0.3217 0.072 Uiso 1 1 calc R
C35 C 0.47139(8) 0.7249(3) 0.34044(11) 0.0462(7) Uani 1 1 d .
H35A H 0.4931 0.7481 0.3149 0.069 Uiso 1 1 calc R
H35B H 0.4674 0.8067 0.3646 0.069 Uiso 1 1 calc R
H35C H 0.4407 0.6980 0.3154 0.069 Uiso 1 1 calc R
C36 C 0.45649(8) 0.5643(3) 0.41934(11) 0.0439(7) Uani 1 1 d .
H36A H 0.4699 0.4898 0.4475 0.066 Uiso 1 1 calc R
H36B H 0.4270 0.5315 0.3932 0.066 Uiso 1 1 calc R
H36C H 0.4501 0.6469 0.4416 0.066 Uiso 1 1 calc R

loop_
_atom_site_aniso_label
_atom_site_aniso_U_11
_atom_site_aniso_U_22
_atom_site_aniso_U_33
_atom_site_aniso_U_23
_atom_site_aniso_U_13
_atom_site_aniso_U_12
O1 0.0212(8) 0.0316(10) 0.0230(8) -0.0080(7) 0.0045(6) 0.0030(7)
O2 0.0248(8) 0.0276(9) 0.0226(8) -0.0042(7) 0.0050(6) 0.0053(7)
O3 0.0226(7) 0.0267(9) 0.0184(8) -0.0084(7) 0.0028(6) 0.0000(6)
C1 0.0204(11) 0.0215(13) 0.0168(11) 0.0027(9) 0.0056(9) 0.0020(9)
C2 0.0220(11) 0.0201(13) 0.0143(11) 0.0005(9) 0.0026(9) -0.0012(9)
C3 0.0229(10) 0.0180(12) 0.0148(11) 0.0025(9) 0.0055(9) 0.0025(9)
C4 0.0260(11) 0.0178(13) 0.0153(11) 0.0046(9) 0.0067(9) 0.0034(9)
C5 0.0238(11) 0.0168(12) 0.0134(10) 0.0008(9) 0.0049(8) -0.0001(9)
C6 0.0277(11) 0.0170(12) 0.0175(11) 0.0027(9) 0.0067(9) 0.0022(9)
C7 0.0296(12) 0.0170(12) 0.0201(11) 0.0015(9) 0.0075(9) -0.0019(10)
C8 0.0299(12) 0.0268(14) 0.0163(11) -0.0025(10) 0.0040(9) -0.0055(10)
C9 0.0230(11) 0.0215(13) 0.0203(11) -0.0014(10) 0.0072(9) -0.0052(9)
C10 0.0289(12) 0.0169(13) 0.0165(11) -0.0032(9) 0.0084(9) -0.0017(9)
C11 0.0363(12) 0.0231(13) 0.0208(12) -0.0058(10) 0.0069(10) 0.0017(10)
C12 0.0386(13) 0.0344(16) 0.0375(14) -0.0156(11) 0.0132(11) -0.0001(11)
C13 0.0432(14) 0.0275(15) 0.0396(15) -0.0124(11) 0.0103(12) -0.0039(11)
C14 0.0740(18) 0.0359(16) 0.0230(13) -0.0048(11) 0.0142(12) 0.0126(14)
C15 0.0223(11) 0.0363(15) 0.0260(12) -0.0073(11) 0.0065(9) -0.0017(10)
C16 0.0245(12) 0.068(2) 0.0427(16) -0.0227(14) 0.0007(11) -0.0015(12)
C17 0.0304(12) 0.0438(18) 0.0388(15) 0.0002(12) 0.0029(11) 0.0100(12)
C18 0.0304(12) 0.0530(19) 0.0402(15) -0.0093(13) 0.0157(11) -0.0034(12)
O4 0.0278(8) 0.0300(10) 0.0273(9) -0.0055(7) 0.0100(7) 0.0006(7)
O5 0.0289(8) 0.0382(11) 0.0279(9) -0.0097(8) 0.0091(7) -0.0022(7)
O6 0.0198(7) 0.0297(9) 0.0253(8) -0.0038(7) 0.0063(6) 0.0011(6)
C19 0.0278(11) 0.0195(13) 0.0175(11) -0.0002(9) 0.0082(9) 0.0025(10)
C20 0.0203(11) 0.0246(13) 0.0223(12) 0.0058(10) 0.0089(9) 0.0039(9)
C21 0.0254(11) 0.0203(13) 0.0183(11) 0.0029(9) 0.0075(9) 0.0004(9)
C22 0.0283(12) 0.0242(14) 0.0193(12) 0.0026(10) 0.0070(9) 0.0008(10)
C23 0.0233(11) 0.0249(13) 0.0204(12) 0.0028(10) 0.0038(9) 0.0017(9)
C24 0.0300(12) 0.0263(14) 0.0215(12) 0.0009(10) 0.0060(10) 0.0003(10)
C25 0.0258(11) 0.0230(14) 0.0216(12) 0.0062(10) 0.0033(9) 0.0017(10)
C26 0.0221(11) 0.0297(14) 0.0246(12) 0.0059(10) 0.0071(9) 0.0036(10)
C27 0.0235(11) 0.0236(13) 0.0200(11) 0.0050(9) 0.0048(9) 0.0024(9)
C28 0.0224(11) 0.0234(13) 0.0206(12) 0.0046(10) 0.0019(9) 0.0009(9)
C29 0.0210(11) 0.0319(14) 0.0248(12) -0.0026(10) 0.0056(9) 0.0009(10)
C30 0.0272(12) 0.0405(16) 0.0306(13) -0.0048(11) 0.0091(10) 0.0017(11)
C31 0.0300(12) 0.0316(16) 0.0384(14) -0.0060(11) 0.0141(11) 0.0014(11)
C32 0.0329(12) 0.0477(17) 0.0257(13) -0.0030(11) 0.0072(10) 0.0064(12)
C33 0.0249(11) 0.0307(15) 0.0288(13) -0.0017(11) 0.0026(10) -0.0022(10)
C34 0.0322(13) 0.055(2) 0.0531(17) -0.0171(14) 0.0026(12) -0.0077(13)
C35 0.0357(14) 0.0510(19) 0.0437(16) 0.0140(13) -0.0080(12) -0.0018(13)
C36 0.0319(13) 0.0551(19) 0.0435(15) -0.0043(13) 0.0059(12) -0.0152(12)

loop_
_atom_type_symbol
_atom_type_description
_atom_type_scat_dispersion_real
_atom_type_scat_dispersion_imag
_atom_type_scat_source
C C 0.0033 0.0016 'International Tables Vol C Tables 4.2.6.8 and 6.1.1.4'
H H 0.0000 0.0000 'International Tables Vol C Tables 4.2.6.8 and 6.1.1.4'
O O 0.0106 0.0060 'International Tables Vol C Tables 4.2.6.8 and 6.1.1.4'

loop_
_geom_angle_atom_site_label_1
_geom_angle_atom_site_label_2
_geom_angle_atom_site_label_3
_geom_angle
_geom_angle_site_symmetry_1
_geom_angle_site_symmetry_3
H1 O1 C1 103.7(15) . .
C2 O3 C10 119.80(15) . .
O1 C1 C2 119.24(17) . 7_656
O1 C1 C3 122.53(18) . .
C2 C1 C3 118.23(17) 7_656 .
O3 C2 C1 115.53(16) . 7_656
O3 C2 C3 122.39(18) . .
C1 C2 C3 122.08(18) 7_656 .
C1 C3 C2 119.68(18) . .
C1 C3 C4 121.01(17) . .
C2 C3 C4 119.31(17) . .
O2 C4 C3 121.50(18) . .
O2 C4 C5 122.30(18) . .
C3 C4 C5 116.19(17) . .
C4 C5 C6 120.22(18) . .
C4 C5 C10 120.12(18) . .
C6 C5 C10 119.46(18) . .
C5 C6 H6A 119.4 . .
C5 C6 C7 121.28(19) . .
H6A C6 C7 119.4 . .
C6 C7 C8 116.70(19) . .
C6 C7 C11 123.52(19) . .
C8 C7 C11 119.65(18) . .
C7 C8 H8A 117.3 . .
C7 C8 C9 125.34(18) . .
H8A C8 C9 117.3 . .
C8 C9 C10 115.24(18) . .
C8 C9 C15 122.78(18) . .
C10 C9 C15 121.84(18) . .
O3 C10 C5 121.86(17) . .
O3 C10 C9 116.17(17) . .
C5 C10 C9 121.96(18) . .
C7 C11 C12 110.76(17) . .
C7 C11 C13 110.39(18) . .
C7 C11 C14 108.91(18) . .
C12 C11 C13 108.97(19) . .
C12 C11 C14 108.54(19) . .
C13 C11 C14 109.23(18) . .
C11 C12 H12A 109.5 . .
C11 C12 H12B 109.5 . .
C11 C12 H12C 109.5 . .
H12A C12 H12B 109.5 . .
H12A C12 H12C 109.5 . .
H12B C12 H12C 109.5 . .
C11 C13 H13A 109.5 . .
C11 C13 H13B 109.5 . .
C11 C13 H13C 109.5 . .
H13A C13 H13B 109.5 . .
H13A C13 H13C 109.5 . .
H13B C13 H13C 109.5 . .
C11 C14 H14A 109.5 . .
C11 C14 H14B 109.5 . .
C11 C14 H14C 109.5 . .
H14A C14 H14B 109.5 . .
H14A C14 H14C 109.5 . .
H14B C14 H14C 109.5 . .
C9 C15 C16 110.78(18) . .
C9 C15 C17 109.30(17) . .
C9 C15 C18 111.21(18) . .
C16 C15 C17 107.6(2) . .
C16 C15 C18 107.54(18) . .
C17 C15 C18 110.3(2) . .
C15 C16 H16A 109.5 . .
C15 C16 H16B 109.5 . .
C15 C16 H16C 109.5 . .
H16A C16 H16B 109.5 . .
H16A C16 H16C 109.5 . .
H16B C16 H16C 109.5 . .
C15 C17 H17A 109.5 . .
C15 C17 H17B 109.5 . .
C15 C17 H17C 109.5 . .
H17A C17 H17B 109.5 . .
H17A C17 H17C 109.5 . .
H17B C17 H17C 109.5 . .
C15 C18 H18A 109.5 . .
C15 C18 H18B 109.5 . .
C15 C18 H18C 109.5 . .
H18A C18 H18B 109.5 . .
H18A C18 H18C 109.5 . .
H18B C18 H18C 109.5 . .
H4 O4 C19 103.0(18) . .
C20 O6 C28 119.77(16) . .
O4 C19 C20 119.60(18) . .
O4 C19 C21 122.37(18) . 7_666
C20 C19 C21 118.03(18) . 7_666
O6 C20 C19 115.40(18) . .
O6 C20 C21 122.58(18) . .
C19 C20 C21 122.01(18) . .
C19 C21 C20 119.95(18) 7_666 .
C19 C21 C22 120.53(19) 7_666 .
C20 C21 C22 119.52(18) . .
O5 C22 C21 121.82(19) . .
O5 C22 C23 122.42(19) . .
C21 C22 C23 115.76(19) . .
C22 C23 C24 120.34(19) . .
C22 C23 C28 120.24(18) . .
C24 C23 C28 119.41(19) . .
C23 C24 H24A 119.5 . .
C23 C24 C25 121.1(2) . .
H24A C24 C25 119.5 . .
C24 C25 C26 117.01(19) . .
C24 C25 C33 122.38(19) . .
C26 C25 C33 120.58(18) . .
C25 C26 H26A 117.5 . .
C25 C26 C27 124.91(19) . .
H26A C26 C27 117.5 . .
C26 C27 C28 115.31(19) . .
C26 C27 C29 123.40(18) . .
C28 C27 C29 121.28(17) . .
O6 C28 C23 121.90(18) . .
O6 C28 C27 115.98(18) . .
C23 C28 C27 122.11(18) . .
C27 C29 C30 111.32(17) . .
C27 C29 C31 110.44(18) . .
C27 C29 C32 110.40(18) . .
C30 C29 C31 108.13(19) . .
C30 C29 C32 106.78(18) . .
C31 C29 C32 109.67(18) . .
C29 C30 H30A 109.5 . .
C29 C30 H30B 109.5 . .
C29 C30 H30C 109.5 . .
H30A C30 H30B 109.5 . .
H30A C30 H30C 109.5 . .
H30B C30 H30C 109.5 . .
C29 C31 H31A 109.5 . .
C29 C31 H31B 109.5 . .
C29 C31 H31C 109.5 . .
H31A C31 H31B 109.5 . .
H31A C31 H31C 109.5 . .
H31B C31 H31C 109.5 . .
C29 C32 H32A 109.5 . .
C29 C32 H32B 109.5 . .
C29 C32 H32C 109.5 . .
H32A C32 H32B 109.5 . .
H32A C32 H32C 109.5 . .
H32B C32 H32C 109.5 . .
C25 C33 C34 111.38(18) . .
C25 C33 C35 107.71(19) . .
C25 C33 C36 111.85(18) . .
C34 C33 C35 109.0(2) . .
C34 C33 C36 107.9(2) . .
C35 C33 C36 108.94(19) . .
C33 C34 H34A 109.5 . .
C33 C34 H34B 109.5 . .
C33 C34 H34C 109.5 . .
H34A C34 H34B 109.5 . .
H34A C34 H34C 109.5 . .
H34B C34 H34C 109.5 . .
C33 C35 H35A 109.5 . .
C33 C35 H35B 109.5 . .
C33 C35 H35C 109.5 . .
H35A C35 H35B 109.5 . .
H35A C35 H35C 109.5 . .
H35B C35 H35C 109.5 . .
C33 C36 H36A 109.5 . .
C33 C36 H36B 109.5 . .
C33 C36 H36C 109.5 . .
H36A C36 H36B 109.5 . .
H36A C36 H36C 109.5 . .
H36B C36 H36C 109.5 . .

loop_
_geom_bond_atom_site_label_1
_geom_bond_atom_site_label_2
_geom_bond_distance
_geom_bond_site_symmetry_2
O1 H1 0.93(3) .
O1 C1 1.353(2) .
O2 C4 1.243(2) .
O3 C2 1.365(2) .
O3 C10 1.365(2) .
C1 C2 1.380(3) 7_656
C1 C3 1.400(3) .
C2 C1 1.380(3) 7_656
C2 C3 1.396(3) .
C3 C4 1.450(3) .
C4 C5 1.455(3) .
C5 C6 1.397(3) .
C5 C10 1.384(3) .
C6 H6A 0.950 .
C6 C7 1.368(3) .
C7 C8 1.404(3) .
C7 C11 1.526(3) .
C8 H8A 0.950 .
C8 C9 1.374(3) .
C9 C10 1.405(3) .
C9 C15 1.537(3) .
C11 C12 1.527(3) .
C11 C13 1.527(3) .
C11 C14 1.532(3) .
C12 H12A 0.980 .
C12 H12B 0.980 .
C12 H12C 0.980 .
C13 H13A 0.980 .
C13 H13B 0.980 .
C13 H13C 0.980 .
C14 H14A 0.980 .
C14 H14B 0.980 .
C14 H14C 0.980 .
C15 C16 1.525(3) .
C15 C17 1.531(3) .
C15 C18 1.523(3) .
C16 H16A 0.980 .
C16 H16B 0.980 .
C16 H16C 0.980 .
C17 H17A 0.980 .
C17 H17B 0.980 .
C17 H17C 0.980 .
C18 H18A 0.980 .
C18 H18B 0.980 .
C18 H18C 0.980 .
O4 H4 0.99(3) .
O4 C19 1.353(2) .
O5 C22 1.239(2) .
O6 C20 1.363(2) .
O6 C28 1.367(2) .
C19 C20 1.383(3) .
C19 C21 1.401(3) 7_666
C20 C21 1.389(3) .
C21 C19 1.400(3) 7_666
C21 C22 1.456(3) .
C22 C23 1.458(3) .
C23 C24 1.399(3) .
C23 C28 1.383(3) .
C24 H24A 0.950 .
C24 C25 1.371(3) .
C25 C26 1.403(3) .
C25 C33 1.529(3) .
C26 H26A 0.950 .
C26 C27 1.380(3) .
C27 C28 1.404(3) .
C27 C29 1.534(3) .
C29 C30 1.525(3) .
C29 C31 1.536(3) .
C29 C32 1.535(3) .
C30 H30A 0.980 .
C30 H30B 0.980 .
C30 H30C 0.980 .
C31 H31A 0.980 .
C31 H31B 0.980 .
C31 H31C 0.980 .
C32 H32A 0.980 .
C32 H32B 0.980 .
C32 H32C 0.980 .
C33 C34 1.526(3) .
C33 C35 1.530(3) .
C33 C36 1.523(3) .
C34 H34A 0.980 .
C34 H34B 0.980 .
C34 H34C 0.980 .
C35 H35A 0.980 .
C35 H35B 0.980 .
C35 H35C 0.980 .
C36 H36A 0.980 .
C36 H36B 0.980 .
C36 H36C 0.980 .

loop_
_geom_hbond_atom_site_label_D
_geom_hbond_atom_site_label_H
_geom_hbond_atom_site_label_A
_geom_hbond_distance_DH
_geom_hbond_distance_HA
_geom_hbond_distance_DA
_geom_hbond_angle_DHA
_geom_hbond_site_symmetry_A
O1 H1 O2 0.93(3) 1.74(3) 2.597(2) 152(2) .
O4 H4 O5 0.99(3) 1.67(3) 2.5894(19) 152(3) 7_666

loop_
_geom_torsion_atom_site_label_1
_geom_torsion_atom_site_label_2
_geom_torsion_atom_site_label_3
_geom_torsion_atom_site_label_4
_geom_torsion
_geom_torsion_site_symmetry_1
_geom_torsion_site_symmetry_4
C10 O3 C2 C1 -178.31(18) . 7_656
C10 O3 C2 C3 1.2(3) . .
O3 C2 C3 C1 -177.86(18) . .
O3 C2 C3 C4 2.7(3) . .
C1 C2 C3 C1 1.6(3) 7_656 .
C1 C2 C3 C4 -177.89(19) 7_656 .
O1 C1 C3 C2 178.91(18) . .
O1 C1 C3 C4 -1.6(3) . .
C2 C1 C3 C2 -1.5(3) 7_656 .
C2 C1 C3 C4 177.94(18) 7_656 .
C1 C3 C4 O2 0.0(3) . .
C1 C3 C4 C5 178.62(18) . .
C2 C3 C4 O2 179.41(19) . .
C2 C3 C4 C5 -1.9(3) . .
O2 C4 C5 C6 1.4(3) . .
O2 C4 C5 C10 176.17(19) . .
C3 C4 C5 C6 -177.24(18) . .
C3 C4 C5 C10 -2.5(3) . .
C4 C5 C6 C7 173.13(19) . .
C10 C5 C6 C7 -1.7(3) . .
C5 C6 C7 C8 0.8(3) . .
C5 C6 C7 C11 -174.96(19) . .
C6 C7 C8 C9 -0.5(3) . .
C11 C7 C8 C9 175.5(2) . .
C7 C8 C9 C10 0.9(3) . .
C7 C8 C9 C15 -174.7(2) . .
C2 O3 C10 C5 -5.9(3) . .
C2 O3 C10 C9 173.35(18) . .
C4 C5 C10 O3 6.5(3) . .
C4 C5 C10 C9 -172.66(19) . .
C6 C5 C10 O3 -178.70(18) . .
C6 C5 C10 C9 2.1(3) . .
C8 C9 C10 O3 179.08(18) . .
C8 C9 C10 C5 -1.7(3) . .
C15 C9 C10 O3 -5.2(3) . .
C15 C9 C10 C5 174.0(2) . .
C6 C7 C11 C12 -1.6(3) . .
C6 C7 C11 C13 -122.4(2) . .
C6 C7 C11 C14 117.7(2) . .
C8 C7 C11 C12 -177.3(2) . .
C8 C7 C11 C13 61.9(3) . .
C8 C7 C11 C14 -58.0(3) . .
C8 C9 C15 C16 -3.8(3) . .
C8 C9 C15 C17 114.6(2) . .
C8 C9 C15 C18 -123.3(2) . .
C10 C9 C15 C16 -179.2(2) . .
C10 C9 C15 C17 -60.7(3) . .
C10 C9 C15 C18 61.3(3) . .
C28 O6 C20 C19 -177.76(18) . .
C28 O6 C20 C21 1.1(3) . .
O4 C19 C20 O6 -1.5(3) . .
O4 C19 C20 C21 179.57(19) . .
C21 C19 C20 O6 177.87(17) 7_666 .
C21 C19 C20 C21 -1.0(3) 7_666 .
O6 C20 C21 C19 -177.77(18) . 7_666
O6 C20 C21 C22 2.3(3) . .
C19 C20 C21 C19 1.1(4) . 7_666
C19 C20 C21 C22 -178.84(19) . .
C19 C21 C22 O5 -1.0(3) 7_666 .
C19 C21 C22 C23 178.12(19) 7_666 .
C20 C21 C22 O5 178.9(2) . .
C20 C21 C22 C23 -2.0(3) . .
O5 C22 C23 C24 -1.2(3) . .
O5 C22 C23 C28 177.5(2) . .
C21 C22 C23 C24 179.67(19) . .
C21 C22 C23 C28 -1.6(3) . .
C22 C23 C24 C25 179.6(2) . .
C28 C23 C24 C25 0.9(3) . .
C23 C24 C25 C26 -3.0(3) . .
C23 C24 C25 C33 174.9(2) . .
C24 C25 C26 C27 1.5(3) . .
C33 C25 C26 C27 -176.4(2) . .
C25 C26 C27 C28 2.1(3) . .
C25 C26 C27 C29 -177.0(2) . .
C20 O6 C28 C23 -5.0(3) . .
C20 O6 C28 C27 175.86(18) . .
C22 C23 C28 O6 5.2(3) . .
C22 C23 C28 C27 -175.68(19) . .
C24 C23 C28 O6 -176.07(19) . .
C24 C23 C28 C27 3.0(3) . .
C26 C27 C28 O6 174.79(18) . .
C26 C27 C28 C23 -4.3(3) . .
C29 C27 C28 O6 -6.1(3) . .
C29 C27 C28 C23 174.7(2) . .
C26 C27 C29 C30 6.1(3) . .
C26 C27 C29 C31 -114.0(2) . .
C26 C27 C29 C32 124.5(2) . .
C28 C27 C29 C30 -172.9(2) . .
C28 C27 C29 C31 67.0(2) . .
C28 C27 C29 C32 -54.5(3) . .
C24 C25 C33 C34 19.8(3) . .
C24 C25 C33 C35 -99.6(2) . .
C24 C25 C33 C36 140.7(2) . .
C26 C25 C33 C34 -162.4(2) . .
C26 C25 C33 C35 78.2(3) . .
C26 C25 C33 C36 -41.5(3) . .
